data_4029363
loop_
_publ_author_name
'Wang, Ying-Chun'
'Xie, Yu-Yang'
'Qu, Hong-En'
'Wang, Heng-Shan'
'Pan, Ying-Ming'
'Huang, Fu-Ping'

_publ_section_title
;
 Ce(OTf)3-Catalyzed [3 + 2] Cycloaddition of Azides with Nitroolefins:
 Regioselective Synthesis of 1,5-Disubstituted 1,2,3-Triazoles.
;
_journal_issue 10
_journal_name_full 'The Journal of organic chemistry'
_journal_page_first 4463
_journal_page_last 4469
_journal_paper_doi 10.1021/jo5004339
_journal_volume 79
_journal_year 2014
_chemical_absolute_configuration ad
_chemical_formula_moiety 'C22 H16 Cl N3 O'
_chemical_formula_sum 'C22 H16 Cl N3 O'
_chemical_formula_weight 373.83
_chemical_name_systematic
;
 ? 
;
_space_group_crystal_system monoclinic
_space_group_IT_number 4
_space_group_name_Hall 'P 2yb'
_space_group_name_H-M_alt 'P 1 21 1'
_symmetry_space_group_name_Hall 'P 2yb'
_symmetry_space_group_name_H-M 'P 1 21 1'
_atom_sites_solution_hydrogens geom
_atom_sites_solution_primary direct
_atom_sites_solution_secondary difmap
_audit_creation_date 2013-11-19
_audit_creation_method
;
  Olex2 1.1
  (compiled 2011.02.15 svn.r1672, GUI svn.r3494)
;
_cell_angle_alpha 90.00
_cell_angle_beta 113.364(6)
_cell_angle_gamma 90.00
_cell_formula_units_Z 2
_cell_length_a 9.038(3)
_cell_length_b 12.131(5)
_cell_length_c 9.119(4)
_cell_measurement_reflns_used 5256
_cell_measurement_temperature 296.15
_cell_measurement_theta_max 25.88
_cell_measurement_theta_min 2.43
_cell_volume 917.8(6)
_computing_molecular_graphics
;
O. V. Dolomanov, L. J. Bourhis, R. J. Gildea, J. A. K. Howard and H. Puschmann,
OLEX2: a complete structure solution, refinement and analysis program.
J. Appl. Cryst. (2009). 42, 339-341.
;
_computing_publication_material
;
O. V. Dolomanov, L. J. Bourhis, R. J. Gildea, J. A. K. Howard and H. Puschmann,
OLEX2: a complete structure solution, refinement and analysis program.
J. Appl. Cryst. (2009). 42, 339-341.
;
_computing_structure_refinement 'SHELXL-97 (Sheldrick, 1997)'
_computing_structure_solution 'A short history of SHELX (Sheldrick, 2007)/Bruker'
_diffrn_ambient_temperature 296.15
_diffrn_measured_fraction_theta_full 0.993
_diffrn_measured_fraction_theta_max 0.993
_diffrn_measurement_device_type 'Bruker APEX-II CCD'
_diffrn_measurement_method '\f and \w scans'
_diffrn_radiation_monochromator graphite
_diffrn_radiation_type MoK\a
_diffrn_radiation_wavelength 0.71073
_diffrn_reflns_av_R_equivalents 0.0284
_diffrn_reflns_av_unetI/netI 0.0301
_diffrn_reflns_limit_h_max 10
_diffrn_reflns_limit_h_min -10
_diffrn_reflns_limit_k_max 14
_diffrn_reflns_limit_k_min -14
_diffrn_reflns_limit_l_max 10
_diffrn_reflns_limit_l_min -10
_diffrn_reflns_number 9197
_diffrn_reflns_theta_full 25.12
_diffrn_reflns_theta_max 25.12
_diffrn_reflns_theta_min 2.43
_diffrn_source 'fine-focus sealed tube'
_diffrn_source_current 30.0
_diffrn_source_power 1.5
_diffrn_source_voltage 50.0
_diffrn_standards_number 0
_exptl_absorpt_coefficient_mu 0.225
_exptl_absorpt_correction_T_max 0.9822
_exptl_absorpt_correction_T_min 0.9356
_exptl_absorpt_correction_type none
_exptl_crystal_density_diffrn 1.353
_exptl_crystal_density_meas 1.353
_exptl_crystal_density_method 'not measured'
_exptl_crystal_F_000 388
_exptl_crystal_size_max 0.30
_exptl_crystal_size_mid 0.15
_exptl_crystal_size_min 0.08
_refine_diff_density_max 0.291
_refine_diff_density_min -0.302
_refine_diff_density_rms 0.078
_refine_ls_abs_structure_details 'Flack H D (1983), Acta Cryst. A39, 876-881'
_refine_ls_abs_structure_Flack 0.09(15)
_refine_ls_extinction_method none
_refine_ls_goodness_of_fit_ref 1.117
_refine_ls_hydrogen_treatment mixed
_refine_ls_matrix_type full
_refine_ls_number_parameters 244
_refine_ls_number_reflns 3236
_refine_ls_number_restraints 1
_refine_ls_restrained_S_all 1.116
_refine_ls_R_factor_all 0.0716
_refine_ls_R_factor_gt 0.0694
_refine_ls_shift/su_max 0.000
_refine_ls_shift/su_mean 0.000
_refine_ls_structure_factor_coef Fsqd
_refine_ls_weighting_details 'calc w=1/[\s^2^(Fo^2^)+(0.1049P)^2^+1.0616P] where P=(Fo^2^+2Fc^2^)/3'
_refine_ls_weighting_scheme calc
_refine_ls_wR_factor_gt 0.2078
_refine_ls_wR_factor_ref 0.2093
_reflns_number_gt 3068
_reflns_number_total 3236
_reflns_threshold_expression >2sigma(I)
_cod_data_source_file jo5004339_si_003.cif
_cod_data_source_block wyc_cet08
_cod_depositor_comments 'Adding full bibliography for 4029363--4029364.cif.'
_cod_database_code 4029363

loop_
_space_group_symop_id
_space_group_symop_operation_xyz
1 'x, y, z'
2 '-x, y+1/2, -z'

loop_
_atom_site_label
_atom_site_type_symbol
_atom_site_fract_x
_atom_site_fract_y
_atom_site_fract_z
_atom_site_U_iso_or_equiv
_atom_site_adp_type
_atom_site_occupancy
_atom_site_symmetry_multiplicity
_atom_site_calc_flag
_atom_site_refinement_flags
Cl1 Cl 0.6554(2) 0.42710(13) 0.8324(2) 0.0777(5) Uani 1 1 d .
O1 O 0.5522(6) 0.6297(3) 1.3840(6) 0.0702(12) Uani 1 1 d .
N1 N 0.8906(5) 0.8520(4) 1.3713(5) 0.0470(9) Uani 1 1 d .
N2 N 0.8836(5) 0.9195(4) 1.4882(6) 0.0600(12) Uani 1 1 d .
N3 N 0.7730(5) 0.8795(4) 1.5294(5) 0.0505(10) Uani 1 1 d .
C1 C 0.6973(6) 0.5279(4) 0.9812(6) 0.0488(12) Uani 1 1 d .
C2 C 0.8406(6) 0.5272(4) 1.1085(7) 0.0506(11) Uani 1 1 d .
H2 H 0.9177 0.4740 1.1172 0.061 Uiso 1 1 calc R
C3 C 0.8705(6) 0.6069(4) 1.2257(6) 0.0448(11) Uani 1 1 d .
H3 H 0.9681 0.6066 1.3142 0.054 Uiso 1 1 calc R
C4 C 0.7553(6) 0.6879(4) 1.2122(6) 0.0434(10) Uani 1 1 d .
C5 C 0.6121(6) 0.6868(5) 1.0789(6) 0.0585(14) Uani 1 1 d .
H5 H 0.5360 0.7415 1.0667 0.070 Uiso 1 1 calc R
C6 C 0.5794(7) 0.6063(6) 0.9632(6) 0.0610(15) Uani 1 1 d .
H6 H 0.4811 0.6047 0.8756 0.073 Uiso 1 1 calc R
C7 C 0.7800(5) 0.7701(4) 1.3351(6) 0.0419(10) Uani 1 1 d .
C8 C 0.7051(6) 0.7891(4) 1.4398(6) 0.0451(11) Uani 1 1 d .
C9 C 0.5753(6) 0.7196(4) 1.4487(6) 0.0467(11) Uani 1 1 d .
C10 C 0.4722(6) 0.7532(4) 1.5357(5) 0.0417(10) Uani 1 1 d .
C11 C 0.3568(6) 0.6769(4) 1.5379(6) 0.0466(11) Uani 1 1 d .
H11 H 0.3467 0.6098 1.4856 0.056 Uiso 1 1 calc R
C12 C 0.2566(7) 0.7005(5) 1.6176(7) 0.0553(13) Uani 1 1 d .
H12 H 0.1808 0.6495 1.6201 0.066 Uiso 1 1 calc R
C13 C 0.2729(7) 0.8011(5) 1.6925(8) 0.0584(14) Uani 1 1 d .
H13 H 0.2077 0.8174 1.7469 0.070 Uiso 1 1 calc R
C14 C 0.3829(8) 0.8778(5) 1.6889(8) 0.0612(14) Uani 1 1 d .
H14 H 0.3907 0.9454 1.7395 0.073 Uiso 1 1 calc R
C15 C 0.4814(7) 0.8549(4) 1.6108(7) 0.0561(13) Uani 1 1 d .
H15 H 0.5550 0.9075 1.6077 0.067 Uiso 1 1 calc R
C16 C 1.0045(6) 0.8792(5) 1.2974(7) 0.0576(14) Uani 1 1 d .
H16A H 1.0108 0.8175 1.2325 0.069 Uiso 1 1 calc R
H16B H 1.1109 0.8903 1.3809 0.069 Uiso 1 1 calc R
C17 C 0.9563(6) 0.9802(5) 1.1956(7) 0.0505(12) Uani 1 1 d .
C18 C 0.8265(8) 0.9793(8) 1.0484(9) 0.083(2) Uani 1 1 d .
H18 H 0.7670 0.9149 1.0137 0.100 Uiso 1 1 calc R
C19 C 0.7853(11) 1.0687(11) 0.9559(12) 0.112(4) Uani 1 1 d .
H19 H 0.6969 1.0670 0.8585 0.134 Uiso 1 1 calc R
C20 C 0.8744(16) 1.1629(10) 1.0056(17) 0.121(4) Uani 1 1 d .
H20 H 0.8442 1.2249 0.9404 0.145 Uiso 1 1 calc R
C21 C 1.0061(15) 1.1696(6) 1.1474(14) 0.102(3) Uani 1 1 d .
H21 H 1.0661 1.2341 1.1781 0.122 Uiso 1 1 calc R
C22 C 1.0464(9) 1.0765(5) 1.2434(9) 0.0687(16) Uani 1 1 d .
H22 H 1.1347 1.0784 1.3409 0.082 Uiso 1 1 calc R

loop_
_atom_site_aniso_label
_atom_site_aniso_U_11
_atom_site_aniso_U_22
_atom_site_aniso_U_33
_atom_site_aniso_U_23
_atom_site_aniso_U_13
_atom_site_aniso_U_12
Cl1 0.0906(11) 0.0690(10) 0.0853(10) -0.0363(8) 0.0474(9) -0.0256(9)
O1 0.100(3) 0.038(2) 0.101(3) -0.023(2) 0.070(3) -0.019(2)
N1 0.046(2) 0.049(2) 0.054(2) -0.0032(19) 0.0283(19) 0.0002(18)
N2 0.057(3) 0.053(3) 0.075(3) -0.021(2) 0.031(2) -0.011(2)
N3 0.054(2) 0.049(2) 0.059(3) -0.0137(19) 0.033(2) -0.0069(19)
C1 0.060(3) 0.050(3) 0.047(3) -0.008(2) 0.033(2) -0.014(2)
C2 0.057(3) 0.040(2) 0.064(3) -0.002(2) 0.034(2) 0.000(2)
C3 0.044(2) 0.041(3) 0.051(3) -0.002(2) 0.019(2) 0.003(2)
C4 0.049(2) 0.038(2) 0.043(2) 0.0030(19) 0.019(2) 0.0086(19)
C5 0.051(3) 0.062(3) 0.051(3) -0.005(2) 0.008(2) 0.020(3)
C6 0.053(3) 0.082(4) 0.044(3) -0.004(3) 0.015(2) 0.002(3)
C7 0.042(2) 0.043(2) 0.043(2) 0.0038(19) 0.0196(19) 0.011(2)
C8 0.051(3) 0.045(3) 0.042(2) 0.001(2) 0.021(2) 0.007(2)
C9 0.053(3) 0.045(3) 0.047(2) -0.005(2) 0.026(2) -0.001(2)
C10 0.049(2) 0.040(2) 0.039(2) 0.0041(18) 0.0203(19) 0.0044(19)
C11 0.052(3) 0.040(2) 0.052(3) 0.003(2) 0.025(2) -0.005(2)
C12 0.060(3) 0.053(3) 0.057(3) 0.004(2) 0.028(3) -0.007(2)
C13 0.062(3) 0.056(3) 0.071(3) 0.006(3) 0.041(3) 0.011(3)
C14 0.082(4) 0.041(3) 0.081(4) -0.012(3) 0.053(3) 0.000(3)
C15 0.072(3) 0.035(2) 0.071(3) -0.003(2) 0.038(3) -0.008(2)
C16 0.047(3) 0.068(4) 0.068(3) 0.004(3) 0.032(3) 0.001(2)
C17 0.047(3) 0.054(3) 0.064(3) -0.002(2) 0.035(2) 0.000(2)
C18 0.060(4) 0.108(6) 0.078(4) 0.013(4) 0.023(3) -0.005(4)
C19 0.081(5) 0.170(11) 0.096(6) 0.067(7) 0.047(5) 0.050(7)
C20 0.140(9) 0.113(8) 0.160(10) 0.089(8) 0.114(8) 0.069(7)
C21 0.168(9) 0.049(4) 0.149(8) -0.003(5) 0.128(8) 0.011(5)
C22 0.091(4) 0.047(3) 0.089(4) -0.012(3) 0.059(4) -0.007(3)

loop_
_atom_type_symbol
_atom_type_description
_atom_type_scat_dispersion_real
_atom_type_scat_dispersion_imag
_atom_type_scat_source
C C 0.0033 0.0016 'International Tables Vol C Tables 4.2.6.8 and 6.1.1.4'
H H 0.0000 0.0000 'International Tables Vol C Tables 4.2.6.8 and 6.1.1.4'
Cl Cl 0.1484 0.1585 'International Tables Vol C Tables 4.2.6.8 and 6.1.1.4'
N N 0.0061 0.0033 'International Tables Vol C Tables 4.2.6.8 and 6.1.1.4'
O O 0.0106 0.0060 'International Tables Vol C Tables 4.2.6.8 and 6.1.1.4'

loop_
_geom_angle_atom_site_label_1
_geom_angle_atom_site_label_2
_geom_angle_atom_site_label_3
_geom_angle
N2 N1 C16 118.7(4)
C7 N1 N2 111.8(4)
C7 N1 C16 129.4(4)
N3 N2 N1 106.4(4)
N2 N3 C8 110.1(4)
C2 C1 Cl1 119.9(4)
C2 C1 C6 122.3(5)
C6 C1 Cl1 117.8(4)
C1 C2 H2 120.5
C1 C2 C3 118.9(5)
C3 C2 H2 120.5
C2 C3 H3 119.6
C2 C3 C4 120.7(5)
C4 C3 H3 119.6
C3 C4 C7 122.2(4)
C5 C4 C3 118.4(5)
C5 C4 C7 119.4(4)
C4 C5 H5 119.3
C4 C5 C6 121.4(5)
C6 C5 H5 119.3
C1 C6 H6 120.9
C5 C6 C1 118.2(5)
C5 C6 H6 120.9
N1 C7 C4 124.4(4)
N1 C7 C8 102.9(4)
C8 C7 C4 132.6(5)
N3 C8 C7 108.6(5)
N3 C8 C9 127.4(4)
C7 C8 C9 123.9(5)
O1 C9 C8 118.2(5)
O1 C9 C10 118.4(5)
C8 C9 C10 123.3(4)
C11 C10 C9 116.8(4)
C15 C10 C9 124.7(5)
C15 C10 C11 118.5(5)
C10 C11 H11 119.6
C12 C11 C10 120.8(5)
C12 C11 H11 119.6
C11 C12 H12 120.8
C13 C12 C11 118.4(5)
C13 C12 H12 120.8
C12 C13 H13 119.2
C14 C13 C12 121.7(5)
C14 C13 H13 119.2
C13 C14 H14 120.0
C13 C14 C15 120.1(5)
C15 C14 H14 120.0
C10 C15 H15 119.7
C14 C15 C10 120.6(5)
C14 C15 H15 119.7
N1 C16 H16A 109.1
N1 C16 H16B 109.1
N1 C16 C17 112.5(4)
H16A C16 H16B 107.8
C17 C16 H16A 109.1
C17 C16 H16B 109.1
C18 C17 C16 121.3(6)
C18 C17 C22 118.4(6)
C22 C17 C16 120.2(5)
C17 C18 H18 119.3
C19 C18 C17 121.4(9)
C19 C18 H18 119.3
C18 C19 H19 120.3
C18 C19 C20 119.3(9)
C20 C19 H19 120.3
C19 C20 H20 118.7
C19 C20 C21 122.7(8)
C21 C20 H20 118.7
C20 C21 H21 121.3
C20 C21 C22 117.4(9)
C22 C21 H21 121.3
C17 C22 H22 119.6
C21 C22 C17 120.7(8)
C21 C22 H22 119.6

loop_
_geom_bond_atom_site_label_1
_geom_bond_atom_site_label_2
_geom_bond_distance
Cl1 C1 1.753(5)
O1 C9 1.218(6)
N1 N2 1.365(6)
N1 C7 1.354(6)
N1 C16 1.474(7)
N2 N3 1.294(6)
N3 C8 1.360(7)
C1 C2 1.354(8)
C1 C6 1.388(8)
C2 H2 0.9300
C2 C3 1.386(7)
C3 H3 0.9300
C3 C4 1.402(6)
C4 C5 1.380(7)
C4 C7 1.450(7)
C5 H5 0.9300
C5 C6 1.381(8)
C6 H6 0.9300
C7 C8 1.391(7)
C8 C9 1.473(7)
C9 C10 1.500(7)
C10 C11 1.400(7)
C10 C15 1.397(7)
C11 H11 0.9300
C11 C12 1.397(8)
C12 H12 0.9300
C12 C13 1.378(8)
C13 H13 0.9300
C13 C14 1.371(8)
C14 H14 0.9300
C14 C15 1.371(8)
C15 H15 0.9300
C16 H16A 0.9700
C16 H16B 0.9700
C16 C17 1.495(8)
C17 C18 1.389(9)
C17 C22 1.391(8)
C18 H18 0.9300
C18 C19 1.333(13)
C19 H19 0.9300
C19 C20 1.368(17)
C20 H20 0.9300
C20 C21 1.370(16)
C21 H21 0.9300
C21 C22 1.386(12)
C22 H22 0.9300

loop_
_geom_torsion_atom_site_label_1
_geom_torsion_atom_site_label_2
_geom_torsion_atom_site_label_3
_geom_torsion_atom_site_label_4
_geom_torsion
Cl1 C1 C2 C3 -179.3(4)
Cl1 C1 C6 C5 -179.2(5)
O1 C9 C10 C11 0.8(7)
O1 C9 C10 C15 -177.8(6)
N1 N2 N3 C8 -1.4(6)
N1 C7 C8 N3 0.3(5)
N1 C7 C8 C9 -179.0(4)
N1 C16 C17 C18 -72.7(7)
N1 C16 C17 C22 110.5(6)
N2 N1 C7 C4 177.9(4)
N2 N1 C7 C8 -1.2(5)
N2 N1 C16 C17 -69.6(6)
N2 N3 C8 C7 0.7(6)
N2 N3 C8 C9 180.0(5)
N3 C8 C9 O1 -164.9(5)
N3 C8 C9 C10 14.0(8)
C1 C2 C3 C4 -0.7(7)
C2 C1 C6 C5 1.0(8)
C2 C3 C4 C5 -0.5(7)
C2 C3 C4 C7 177.7(5)
C3 C4 C5 C6 2.0(9)
C3 C4 C7 N1 68.2(7)
C3 C4 C7 C8 -112.9(6)
C4 C5 C6 C1 -2.3(9)
C4 C7 C8 N3 -178.7(5)
C4 C7 C8 C9 2.0(8)
C5 C4 C7 N1 -113.6(6)
C5 C4 C7 C8 65.3(8)
C6 C1 C2 C3 0.5(8)
C7 N1 N2 N3 1.7(6)
C7 N1 C16 C17 106.5(6)
C7 C4 C5 C6 -176.2(5)
C7 C8 C9 O1 14.3(8)
C7 C8 C9 C10 -166.8(4)
C8 C9 C10 C11 -178.1(5)
C8 C9 C10 C15 3.3(8)
C9 C10 C11 C12 179.3(5)
C9 C10 C15 C14 -179.4(5)
C10 C11 C12 C13 0.7(8)
C11 C10 C15 C14 2.0(8)
C11 C12 C13 C14 0.6(9)
C12 C13 C14 C15 -0.7(10)
C13 C14 C15 C10 -0.7(10)
C15 C10 C11 C12 -2.0(7)
C16 N1 N2 N3 178.4(4)
C16 N1 C7 C4 1.6(8)
C16 N1 C7 C8 -177.5(5)
C16 C17 C18 C19 -178.6(7)
C16 C17 C22 C21 177.8(5)
C17 C18 C19 C20 1.1(13)
C18 C17 C22 C21 0.9(9)
C18 C19 C20 C21 0.4(14)
C19 C20 C21 C22 -1.1(13)
C20 C21 C22 C17 0.5(10)
C22 C17 C18 C19 -1.7(11)
